data_7223957
loop_
_publ_author_name
'Xue, Min'
'Xu, Xiaoyan'
'An, Jianggen'
'Wang, Jie'
'Yang, Yong'
'Liu, Yongsong'

_publ_section_title
;
 Pillar[5]arene derivatives containing two dinitrophenyl rings: Syntheses,
 conformations and the tubular self assembly in the solid state
;
_journal_name_full 'RSC Adv.'
_journal_paper_doi 10.1039/C5RA28117B
_journal_year 2016
_chemical_formula_moiety 'C55 H50 N4 O20, 2(C H Cl3), C6'
_chemical_formula_sum 'C63 H52 Cl6 N4 O20'
_chemical_formula_weight 1397.79
_chemical_name_systematic
;
 ? 
;
_space_group_crystal_system monoclinic
_space_group_IT_number 15
_space_group_name_Hall '-C 2yc'
_space_group_name_H-M_alt 'C 1 2/c 1'
_symmetry_space_group_name_Hall '-C 2yc'
_symmetry_space_group_name_H-M 'C 1 2/c 1'
_atom_sites_solution_hydrogens geom
_atom_sites_solution_primary direct
_atom_sites_solution_secondary difmap
_audit_creation_date 2015-07-29
_audit_creation_method
;
Olex2 1.2
(compiled 2014.03.20 svn.r2914 for OlexSys, GUI svn.r4816)
;
_audit_update_record
;
2015-12-25 deposited with the CCDC.
2016-01-19 downloaded from the CCDC.
;
_cell_angle_alpha 90.00
_cell_angle_beta 122.480(14)
_cell_angle_gamma 90.00
_cell_formula_units_Z 4
_cell_length_a 24.236(3)
_cell_length_b 15.7969(10)
_cell_length_c 20.4001(19)
_cell_measurement_reflns_used 2791
_cell_measurement_temperature 170
_cell_measurement_theta_max 29.5320
_cell_measurement_theta_min 3.2491
_cell_volume 6588.6(15)
_computing_cell_refinement
;
CrysAlisPro, Agilent Technologies,
Version 1.171.35.11 (release 16-05-2011 CrysAlis171 .NET)
(compiled May 16 2011,17:55:39)
;
_computing_data_collection
;
CrysAlisPro, Agilent Technologies,
Version 1.171.35.11 (release 16-05-2011 CrysAlis171 .NET)
(compiled May 16 2011,17:55:39)
;
_computing_data_reduction
;
CrysAlisPro, Agilent Technologies,
Version 1.171.35.11 (release 16-05-2011 CrysAlis171 .NET)
(compiled May 16 2011,17:55:39)
;
_computing_molecular_graphics 'Olex2 (Dolomanov et al., 2009)'
_computing_publication_material 'Olex2 (Dolomanov et al., 2009)'
_computing_structure_refinement 'ShelXL (Sheldrick, 2008)'
_computing_structure_solution 'ShelXS (Sheldrick, 2008)'
_diffrn_ambient_temperature 170
_diffrn_detector_area_resol_mean 10.3592
_diffrn_measured_fraction_theta_full 0.997
_diffrn_measured_fraction_theta_max 0.997
_diffrn_measurement_device_type 'Xcalibur, Atlas, Gemini ultra'
_diffrn_measurement_method '\w scans'
_diffrn_orient_matrix_UB_11 0.0317864000
_diffrn_orient_matrix_UB_12 0.0129120000
_diffrn_orient_matrix_UB_13 0.0300306000
_diffrn_orient_matrix_UB_21 -0.0116548000
_diffrn_orient_matrix_UB_22 0.0417624000
_diffrn_orient_matrix_UB_23 -0.0023522000
_diffrn_orient_matrix_UB_31 -0.0076135000
_diffrn_orient_matrix_UB_32 -0.0102306000
_diffrn_orient_matrix_UB_33 0.0281249000
_diffrn_radiation_monochromator graphite
_diffrn_radiation_type MoK\a
_diffrn_radiation_wavelength 0.71073
_diffrn_reflns_av_R_equivalents 0.0347
_diffrn_reflns_av_unetI/netI 0.0445
_diffrn_reflns_limit_h_max 29
_diffrn_reflns_limit_h_min -24
_diffrn_reflns_limit_k_max 19
_diffrn_reflns_limit_k_min -15
_diffrn_reflns_limit_l_max 23
_diffrn_reflns_limit_l_min -24
_diffrn_reflns_number 13475
_diffrn_reflns_theta_full 25.35
_diffrn_reflns_theta_max 25.35
_diffrn_reflns_theta_min 3.26
_diffrn_source 'Enhance (Mo) X-ray Source'
_exptl_absorpt_coefficient_mu 0.337
_exptl_absorpt_correction_T_max 1.00000
_exptl_absorpt_correction_T_min 0.94651
_exptl_absorpt_correction_type multi-scan
_exptl_absorpt_process_details
;
CrysAlisPro, Agilent Technologies,
Version 1.171.35.11 (release 16-05-2011 CrysAlis171 .NET)
(compiled May 16 2011,17:55:39)
Empirical absorption correction using spherical harmonics,
 implemented in SCALE3 ABSPACK scaling algorithm.
;
_exptl_crystal_colour yellow
_exptl_crystal_colour_primary yellow
_exptl_crystal_density_diffrn 1.409
_exptl_crystal_density_method 'not measured'
_exptl_crystal_description block
_exptl_crystal_F_000 2880
_exptl_crystal_size_max 0.38
_exptl_crystal_size_mid 0.32
_exptl_crystal_size_min 0.24
_refine_diff_density_max 0.376
_refine_diff_density_min -0.411
_refine_diff_density_rms 0.055
_refine_ls_extinction_method none
_refine_ls_goodness_of_fit_ref 1.034
_refine_ls_hydrogen_treatment constr
_refine_ls_matrix_type full
_refine_ls_number_parameters 467
_refine_ls_number_reflns 6014
_refine_ls_number_restraints 78
_refine_ls_restrained_S_all 1.064
_refine_ls_R_factor_all 0.0948
_refine_ls_R_factor_gt 0.0603
_refine_ls_shift/su_max 0.001
_refine_ls_shift/su_mean 0.000
_refine_ls_structure_factor_coef Fsqd
_refine_ls_weighting_details 'calc w=1/[\s^2^(Fo^2^)+(0.0923P)^2^+5.5318P] where P=(Fo^2^+2Fc^2^)/3'
_refine_ls_weighting_scheme calc
_refine_ls_wR_factor_gt 0.1596
_refine_ls_wR_factor_ref 0.1856
_reflns_number_gt 4010
_reflns_number_total 6014
_reflns_threshold_expression >2sigma(I)
_cod_data_source_file c5ra28117b2.cif
_cod_data_source_block 150728_ajg_d_008
_cod_original_cell_volume 6588.5(10)
_cod_database_code 7223957
_chemical_oxdiff_formula 'c10 h10 n2 o8'
_reflns_odcompleteness_completeness 99.53
_reflns_odcompleteness_iscentric 1
_reflns_odcompleteness_theta 26.32
_olex2_refinement_description
;
1. Fixed Uiso
 At 1.2 times of:
  All C(H) groups, All C(H,H) groups
 At 1.5 times of:
  All C(H,H,H) groups, All O(H) groups
2. Uiso/Uaniso restraints and constraints
Cl2 \\sim Cl1 \\sim C33 \\sim Cl3 \\sim H33 \\sim Cl3A \\sim Cl2A \\sim C33A
\\sim H33A \\sim Cl1A: within 1.7A with sigma of 0.01 and sigma for terminal
atoms of 0.02
3. Others
 Sof(Cl2A)=Sof(C33A)=Sof(H33A)=Sof(Cl3A)=Sof(Cl1A)=1-FVAR(1)
 Sof(Cl1)=Sof(Cl2)=Sof(Cl3)=Sof(C33)=Sof(H33)=FVAR(1)
 Fixed Sof: H28A(0.5) H28B(0.5) C32(0.5)
4.a Ternary CH refined with riding coordinates:
 C33(H33), C33A(H33A)
4.b Secondary CH2 refined with riding coordinates:
 C10(H10A,H10B), C19(H19A,H19B), C28(H28A,H28B)
4.c Aromatic/amide H refined with riding coordinates:
 C2(H2), C5(H5), C8(H8), C13(H13), C16(H16), C22(H22), C25(H25)
4.d Idealised Me refined as rotating group:
 C17(H17A,H17B,H17C), C18(H18A,H18B,H18C), C26(H26A,H26B,H26C), C27(H27A,H27B,
 H27C)
4.e Idealised tetrahedral OH refined as rotating group:
 O3(H3)
;

loop_
_space_group_symop_id
_space_group_symop_operation_xyz
1 'x, y, z'
2 '-x, y, -z+1/2'
3 'x+1/2, y+1/2, z'
4 '-x+1/2, y+1/2, -z+1/2'
5 '-x, -y, -z'
6 'x, -y, z-1/2'
7 '-x+1/2, -y+1/2, -z'
8 'x+1/2, -y+1/2, z-1/2'

loop_
_atom_site_label
_atom_site_type_symbol
_atom_site_fract_x
_atom_site_fract_y
_atom_site_fract_z
_atom_site_U_iso_or_equiv
_atom_site_adp_type
_atom_site_occupancy
_atom_site_calc_flag
_atom_site_disorder_assembly
_atom_site_disorder_group
_atom_site_site_symmetry_order
_atom_site_refinement_flags_posn
_atom_site_refinement_flags_adp
_atom_site_refinement_flags_occupancy
O1 O 0.26718(13) 0.13187(16) 1.13036(15) 0.0704(8) Uani 1 d . . 1 . . .
O2 O 0.19048(16) 0.05723(16) 1.04084(16) 0.0832(9) Uani 1 d . . 1 . . .
O3 O 0.10019(13) 0.12743(14) 0.90776(14) 0.0649(7) Uani 1 d . . 1 . . .
H3 H 0.1204 0.0847 0.9345 0.097 Uiso 1 calc . . 1 GR . .
O4 O 0.10693(9) 0.42440(11) 0.90127(10) 0.0345(5) Uani 1 d . . 1 . . .
O5 O 0.19015(13) 0.49531(16) 1.03666(15) 0.0740(8) Uani 1 d . . 1 . . .
O6 O 0.27825(12) 0.42691(17) 1.10620(17) 0.0803(9) Uani 1 d . . 1 . . .
O7 O 0.06524(10) 0.70170(13) 1.01382(11) 0.0416(5) Uani 1 d . . 1 . . .
O8 O -0.14398(10) 0.50326(15) 0.80383(13) 0.0494(6) Uani 1 d . . 1 . . .
O9 O 0.09773(11) 0.94944(13) 0.90164(12) 0.0497(6) Uani 1 d . . 1 . . .
O10 O -0.15437(11) 0.83936(16) 0.79099(14) 0.0575(6) Uani 1 d . . 1 . . .
N1 N 0.21735(14) 0.12545(17) 1.06749(15) 0.0470(7) Uani 1 d . . 1 . . .
N2 N 0.22090(12) 0.43016(16) 1.05447(14) 0.0403(6) Uani 1 d . . 1 . . .
C1 C 0.18849(13) 0.35208(18) 1.01485(15) 0.0325(6) Uani 1 d . . 1 . . .
C2 C 0.21532(13) 0.27769(19) 1.05438(16) 0.0348(6) Uani 1 d . . 1 . . .
H2 H 0.2538 0.2793 1.1050 0.042 Uiso 1 calc . . 1 R . .
C3 C 0.18700(14) 0.20071(18) 1.02146(16) 0.0361(7) Uani 1 d . . 1 . . .
C4 C 0.13159(15) 0.19694(19) 0.94598(17) 0.0410(7) Uani 1 d . . 1 . . .
C5 C 0.10566(14) 0.27311(18) 0.90629(16) 0.0397(7) Uani 1 d . . 1 . . .
H5 H 0.0684 0.2713 0.8548 0.048 Uiso 1 calc . . 1 R . .
C6 C 0.13183(13) 0.35023(17) 0.93864(15) 0.0315(6) Uani 1 d . . 1 . . .
C7 C 0.05154(13) 0.42074(16) 0.82428(14) 0.0298(6) Uani 1 d . . 1 . . .
C8 C 0.06262(13) 0.42052(16) 0.76476(15) 0.0313(6) Uani 1 d . . 1 . . .
H8 H 0.1062 0.4194 0.7764 0.038 Uiso 1 calc . . 1 R . .
C9 C -0.01046(13) 0.42189(16) 0.81234(15) 0.0294(6) Uani 1 d . . 1 . . .
C10 C -0.02146(15) 0.42751(18) 0.87854(16) 0.0373(7) Uani 1 d . . 1 . . .
H10A H -0.0605 0.3937 0.8655 0.045 Uiso 1 calc . . 1 R . .
H10B H 0.0167 0.4031 0.9260 0.045 Uiso 1 calc . . 1 R . .
C11 C -0.03123(14) 0.51799(18) 0.89449(15) 0.0337(7) Uani 1 d . . 1 . . .
C12 C -0.09298(14) 0.5550(2) 0.85596(16) 0.0375(7) Uani 1 d . . 1 . . .
C13 C -0.10084(14) 0.6383(2) 0.87072(16) 0.0384(7) Uani 1 d . . 1 . . .
H13 H -0.1435 0.6621 0.8446 0.046 Uiso 1 calc . . 1 R . .
C14 C -0.04769(14) 0.68786(19) 0.92294(16) 0.0358(7) Uani 1 d . . 1 . . .
C15 C 0.01436(14) 0.65072(18) 0.96132(15) 0.0344(6) Uani 1 d . . 1 . . .
C16 C 0.02215(14) 0.56717(18) 0.94707(15) 0.0329(6) Uani 1 d . . 1 . . .
H16 H 0.0647 0.5430 0.9737 0.039 Uiso 1 calc . . 1 R . .
C17 C 0.12927(16) 0.6692(2) 1.04702(19) 0.0520(8) Uani 1 d . . 1 . . .
H17A H 0.1354 0.6503 1.0056 0.078 Uiso 1 calc . . 1 GR . .
H17B H 0.1356 0.6212 1.0808 0.078 Uiso 1 calc . . 1 GR . .
H17C H 0.1612 0.7135 1.0776 0.078 Uiso 1 calc . . 1 GR . .
C18 C -0.20690(16) 0.5400(3) 0.7587(2) 0.0620(10) Uani 1 d . . 1 . . .
H18A H -0.2374 0.4987 0.7206 0.093 Uiso 1 calc . . 1 GR . .
H18B H -0.2048 0.5899 0.7316 0.093 Uiso 1 calc . . 1 GR . .
H18C H -0.2220 0.5569 0.7927 0.093 Uiso 1 calc . . 1 GR . .
C19 C -0.05647(16) 0.7800(2) 0.93680(18) 0.0435(7) Uani 1 d . . 1 . . .
H19A H -0.1019 0.7888 0.9232 0.052 Uiso 1 calc . . 1 R . .
H19B H -0.0267 0.7932 0.9927 0.052 Uiso 1 calc . . 1 R . .
C20 C -0.04263(15) 0.84033(18) 0.88945(16) 0.0366(7) Uani 1 d . . 1 . . .
C21 C -0.09226(15) 0.86763(19) 0.81598(17) 0.0400(7) Uani 1 d . . 1 . . .
C22 C -0.07825(16) 0.92023(18) 0.77273(17) 0.0422(7) Uani 1 d . . 1 . . .
H22 H -0.1128 0.9387 0.7230 0.051 Uiso 1 calc . . 1 R . .
C23 C -0.01460(15) 0.94687(17) 0.80031(17) 0.0385(7) Uani 1 d . . 1 . . .
C24 C 0.03464(15) 0.92049(18) 0.87388(17) 0.0392(7) Uani 1 d . . 1 . . .
C25 C 0.02027(15) 0.86869(18) 0.91741(17) 0.0402(7) Uani 1 d . . 1 . . .
H25 H 0.0546 0.8521 0.9680 0.048 Uiso 1 calc . . 1 R . .
C26 C 0.14911(18) 0.8935(2) 0.9499(2) 0.0579(9) Uani 1 d . . 1 . . .
H26A H 0.1381 0.8365 0.9274 0.087 Uiso 1 calc . . 1 GR . .
H26B H 0.1556 0.8923 1.0016 0.087 Uiso 1 calc . . 1 GR . .
H26C H 0.1894 0.9126 0.9542 0.087 Uiso 1 calc . . 1 GR . .
C27 C -0.20549(19) 0.8646(4) 0.7162(3) 0.0864(14) Uani 1 d . . 1 . . .
H27A H -0.1985 0.8402 0.6771 0.130 Uiso 1 calc . . 1 GR . .
H27B H -0.2061 0.9265 0.7125 0.130 Uiso 1 calc . . 1 GR . .
H27C H -0.2474 0.8447 0.7070 0.130 Uiso 1 calc . . 1 GR . .
C28 C 0.0000 1.0009(3) 0.7500 0.0449(11) Uani 1 d . . 2 S T P
H28A H -0.0380 1.0378 0.7164 0.054 Uiso 0.50 calc . . 1 R . .
H28B H 0.0380 1.0378 0.7836 0.054 Uiso 0.50 calc . . 1 R . .
Cl1 Cl 0.1710(2) 0.7672(3) 1.23476(16) 0.1114(15) Uani 0.642(6) d A 1 1 . . .
Cl2 Cl 0.12810(15) 0.9150(4) 1.1362(3) 0.0917(10) Uani 0.642(6) d A 1 1 . . .
Cl3 Cl 0.04038(14) 0.8347(2) 1.1671(2) 0.1137(13) Uani 0.642(6) d A 1 1 . . .
C33 C 0.1217(3) 0.8611(5) 1.2034(4) 0.0724(17) Uani 0.642(6) d A 1 1 . . .
H33 H 0.1373 0.8987 1.2496 0.087 Uiso 0.642(6) calc A 1 1 R . .
C29 C 0.0000 0.6480(4) 0.7500 0.0709(16) Uani 1 d . . 2 S T P
C30 C 0.0624(3) 0.6959(3) 0.7988(3) 0.0939(15) Uani 1 d . . 1 . . .
C31 C 0.1224(3) 0.6425(4) 0.8423(3) 0.0970(15) Uani 1 d . . 1 . . .
C32 C 0.1872(5) 0.6710(7) 0.8873(6) 0.094(3) Uani 0.50 d . . 1 . . .
Cl2A Cl 0.0758(4) 0.8136(4) 1.2260(5) 0.135(2) Uani 0.358(6) d A 2 1 . . .
C33A C 0.1083(7) 0.8118(10) 1.1706(9) 0.088(3) Uani 0.358(6) d A 2 1 . . .
H33A H 0.0882 0.7654 1.1312 0.106 Uiso 0.358(6) calc A 2 1 R . .
Cl3A Cl 0.0994(6) 0.9093(7) 1.1249(6) 0.147(3) Uani 0.358(6) d A 2 1 . . .
Cl1A Cl 0.1894(5) 0.7982(8) 1.2278(6) 0.160(4) Uani 0.358(6) d A 2 1 . . .

loop_
_atom_site_aniso_label
_atom_site_aniso_U_11
_atom_site_aniso_U_22
_atom_site_aniso_U_33
_atom_site_aniso_U_23
_atom_site_aniso_U_13
_atom_site_aniso_U_12
O1 0.0577(16) 0.0556(16) 0.0585(16) 0.0208(13) 0.0051(14) 0.0093(13)
O2 0.109(2) 0.0334(14) 0.0560(16) 0.0096(12) 0.0103(16) 0.0055(14)
O3 0.0751(17) 0.0284(12) 0.0495(14) 0.0021(11) 0.0058(13) 0.0007(12)
O4 0.0372(11) 0.0289(10) 0.0248(9) 0.0025(8) 0.0084(9) 0.0012(8)
O5 0.0608(16) 0.0435(14) 0.0640(16) -0.0141(13) -0.0020(13) 0.0100(13)
O6 0.0452(15) 0.0548(16) 0.0776(18) -0.0039(14) -0.0089(14) -0.0050(12)
O7 0.0420(12) 0.0400(12) 0.0360(11) -0.0037(9) 0.0165(10) -0.0032(10)
O8 0.0378(12) 0.0566(14) 0.0500(12) -0.0082(11) 0.0211(11) -0.0091(11)
O9 0.0497(13) 0.0395(12) 0.0474(13) 0.0070(10) 0.0178(11) -0.0056(10)
O10 0.0417(13) 0.0661(16) 0.0588(14) 0.0064(12) 0.0230(12) 0.0057(12)
N1 0.0519(17) 0.0408(16) 0.0398(15) 0.0102(13) 0.0189(14) 0.0111(13)
N2 0.0370(14) 0.0396(15) 0.0317(12) 0.0014(11) 0.0102(12) 0.0008(12)
C1 0.0309(14) 0.0367(16) 0.0290(13) 0.0015(12) 0.0155(12) 0.0027(12)
C2 0.0300(14) 0.0422(17) 0.0287(13) 0.0059(13) 0.0134(12) 0.0071(13)
C3 0.0380(16) 0.0343(16) 0.0377(15) 0.0086(13) 0.0214(14) 0.0087(13)
C4 0.0454(17) 0.0333(16) 0.0366(15) 0.0011(13) 0.0171(14) 0.0008(14)
C5 0.0412(17) 0.0336(16) 0.0299(14) 0.0006(13) 0.0094(13) 0.0020(14)
C6 0.0326(15) 0.0320(15) 0.0286(13) 0.0051(12) 0.0155(12) 0.0054(12)
C7 0.0358(15) 0.0218(13) 0.0227(12) 0.0021(11) 0.0097(12) -0.0006(12)
C8 0.0349(14) 0.0232(13) 0.0341(14) -0.0004(12) 0.0174(13) 0.0046(12)
C9 0.0360(15) 0.0213(13) 0.0277(13) 0.0011(11) 0.0150(12) -0.0043(12)
C10 0.0466(17) 0.0358(16) 0.0322(14) 0.0030(13) 0.0231(14) -0.0062(14)
C11 0.0408(16) 0.0403(16) 0.0259(13) 0.0054(12) 0.0219(13) -0.0030(13)
C12 0.0399(16) 0.0465(18) 0.0331(14) -0.0010(14) 0.0241(14) -0.0066(14)
C13 0.0377(16) 0.0492(19) 0.0366(15) 0.0046(14) 0.0255(14) 0.0033(14)
C14 0.0444(17) 0.0427(17) 0.0322(14) 0.0020(13) 0.0284(14) -0.0011(14)
C15 0.0429(16) 0.0374(16) 0.0260(13) 0.0010(12) 0.0205(13) -0.0034(13)
C16 0.0384(15) 0.0383(16) 0.0253(13) 0.0046(12) 0.0192(12) -0.0010(13)
C17 0.0456(19) 0.052(2) 0.0450(18) -0.0094(16) 0.0153(16) -0.0065(16)
C18 0.0373(19) 0.085(3) 0.060(2) -0.018(2) 0.0233(17) -0.0068(19)
C19 0.0536(19) 0.0482(19) 0.0403(16) 0.0003(15) 0.0330(16) 0.0069(16)
C20 0.0468(17) 0.0320(15) 0.0362(15) -0.0028(13) 0.0257(14) 0.0056(13)
C21 0.0421(17) 0.0364(16) 0.0411(16) -0.0043(14) 0.0220(15) 0.0072(14)
C22 0.0512(19) 0.0329(16) 0.0363(16) 0.0007(14) 0.0195(15) 0.0113(14)
C23 0.0548(19) 0.0245(14) 0.0366(15) -0.0016(13) 0.0248(15) 0.0040(14)
C24 0.0509(18) 0.0262(14) 0.0382(16) -0.0039(13) 0.0224(15) -0.0019(14)
C25 0.0482(18) 0.0358(16) 0.0304(14) -0.0021(13) 0.0170(14) 0.0020(14)
C26 0.055(2) 0.0422(19) 0.074(2) 0.0006(18) 0.033(2) -0.0010(17)
C27 0.042(2) 0.121(4) 0.071(3) 0.016(3) 0.014(2) 0.002(2)
C28 0.066(3) 0.026(2) 0.039(2) 0.000 0.026(2) 0.000
Cl1 0.120(3) 0.108(2) 0.0468(11) -0.0036(12) 0.0056(14) 0.039(2)
Cl2 0.0806(15) 0.108(2) 0.0645(14) -0.0204(13) 0.0245(13) -0.0136(14)
Cl3 0.0788(17) 0.132(2) 0.135(3) -0.059(2) 0.0609(19) -0.0266(15)
C33 0.083(4) 0.075(4) 0.054(3) -0.020(3) 0.033(3) -0.007(3)
C29 0.100(5) 0.059(3) 0.056(3) 0.000 0.043(3) 0.000
C30 0.106(4) 0.066(3) 0.118(4) -0.006(3) 0.066(4) -0.021(3)
C31 0.085(3) 0.123(4) 0.078(3) -0.006(3) 0.040(3) -0.005(3)
C32 0.090(7) 0.084(7) 0.096(7) -0.013(6) 0.043(6) -0.019(6)
Cl2A 0.118(4) 0.163(5) 0.126(5) -0.001(4) 0.068(4) -0.037(3)
C33A 0.096(5) 0.087(5) 0.083(5) -0.016(5) 0.049(4) 0.008(5)
Cl3A 0.253(9) 0.086(4) 0.092(5) -0.008(3) 0.085(7) -0.007(7)
Cl1A 0.128(5) 0.195(9) 0.148(6) -0.003(5) 0.068(4) 0.011(5)

loop_
_atom_type_symbol
_atom_type_description
_atom_type_scat_dispersion_real
_atom_type_scat_dispersion_imag
_atom_type_scat_source
C C 0.0033 0.0016 'International Tables Vol C Tables 4.2.6.8 and 6.1.1.4'
H H 0.0000 0.0000 'International Tables Vol C Tables 4.2.6.8 and 6.1.1.4'
Cl Cl 0.1484 0.1585 'International Tables Vol C Tables 4.2.6.8 and 6.1.1.4'
N N 0.0061 0.0033 'International Tables Vol C Tables 4.2.6.8 and 6.1.1.4'
O O 0.0106 0.0060 'International Tables Vol C Tables 4.2.6.8 and 6.1.1.4'

loop_
_geom_angle_atom_site_label_1
_geom_angle_atom_site_label_2
_geom_angle_atom_site_label_3
_geom_angle
_geom_angle_site_symmetry_1
_geom_angle_site_symmetry_3
C4 O3 H3 109.5 . .
C6 O4 C7 117.4(2) . .
C15 O7 C17 117.0(2) . .
C12 O8 C18 117.6(3) . .
C24 O9 C26 116.4(2) . .
C21 O10 C27 117.3(3) . .
O1 N1 O2 122.5(3) . .
O1 N1 C3 119.4(3) . .
O2 N1 C3 118.1(3) . .
O5 N2 O6 122.1(3) . .
O5 N2 C1 119.7(2) . .
O6 N2 C1 118.2(3) . .
C2 C1 N2 117.1(2) . .
C2 C1 C6 120.0(3) . .
C6 C1 N2 122.9(2) . .
C1 C2 H2 119.6 . .
C1 C2 C3 120.8(3) . .
C3 C2 H2 119.6 . .
C2 C3 N1 117.5(3) . .
C2 C3 C4 120.4(3) . .
C4 C3 N1 122.2(3) . .
O3 C4 C3 126.3(3) . .
O3 C4 C5 115.8(3) . .
C5 C4 C3 117.9(3) . .
C4 C5 H5 118.7 . .
C6 C5 C4 122.6(3) . .
C6 C5 H5 118.7 . .
O4 C6 C1 118.5(2) . .
O4 C6 C5 123.3(2) . .
C5 C6 C1 118.2(3) . .
C8 C7 O4 117.4(2) . .
C8 C7 C9 123.4(2) . .
C9 C7 O4 119.1(2) . .
C7 C8 H8 119.8 . .
C7 C8 C9 120.5(2) . 2_556
C9 C8 H8 119.8 2_556 .
C7 C9 C8 116.1(2) . 2_556
C7 C9 C10 122.5(2) . .
C8 C9 C10 121.4(2) 2_556 .
C9 C10 H10A 109.3 . .
C9 C10 H10B 109.3 . .
H10A C10 H10B 107.9 . .
C11 C10 C9 111.7(2) . .
C11 C10 H10A 109.3 . .
C11 C10 H10B 109.3 . .
C12 C11 C10 121.4(3) . .
C12 C11 C16 118.2(3) . .
C16 C11 C10 120.3(3) . .
O8 C12 C11 115.6(3) . .
O8 C12 C13 123.9(3) . .
C13 C12 C11 120.5(3) . .
C12 C13 H13 119.3 . .
C12 C13 C14 121.5(3) . .
C14 C13 H13 119.3 . .
C13 C14 C15 117.9(3) . .
C13 C14 C19 121.1(3) . .
C15 C14 C19 120.9(3) . .
O7 C15 C14 115.8(3) . .
O7 C15 C16 123.6(3) . .
C16 C15 C14 120.6(3) . .
C11 C16 H16 119.4 . .
C15 C16 C11 121.2(3) . .
C15 C16 H16 119.4 . .
O7 C17 H17A 109.5 . .
O7 C17 H17B 109.5 . .
O7 C17 H17C 109.5 . .
H17A C17 H17B 109.5 . .
H17A C17 H17C 109.5 . .
H17B C17 H17C 109.5 . .
O8 C18 H18A 109.5 . .
O8 C18 H18B 109.5 . .
O8 C18 H18C 109.5 . .
H18A C18 H18B 109.5 . .
H18A C18 H18C 109.5 . .
H18B C18 H18C 109.5 . .
C14 C19 H19A 109.1 . .
C14 C19 H19B 109.1 . .
H19A C19 H19B 107.8 . .
C20 C19 C14 112.5(2) . .
C20 C19 H19A 109.1 . .
C20 C19 H19B 109.1 . .
C21 C20 C19 121.4(3) . .
C25 C20 C19 120.8(3) . .
C25 C20 C21 117.8(3) . .
O10 C21 C20 116.0(3) . .
O10 C21 C22 123.6(3) . .
C22 C21 C20 120.5(3) . .
C21 C22 H22 119.2 . .
C21 C22 C23 121.5(3) . .
C23 C22 H22 119.2 . .
C22 C23 C28 120.5(2) . .
C24 C23 C22 117.9(3) . .
C24 C23 C28 121.6(3) . .
C23 C24 O9 117.4(3) . .
C25 C24 O9 122.3(3) . .
C25 C24 C23 120.4(3) . .
C20 C25 H25 119.1 . .
C24 C25 C20 121.9(3) . .
C24 C25 H25 119.1 . .
O9 C26 H26A 109.5 . .
O9 C26 H26B 109.5 . .
O9 C26 H26C 109.5 . .
H26A C26 H26B 109.5 . .
H26A C26 H26C 109.5 . .
H26B C26 H26C 109.5 . .
O10 C27 H27A 109.5 . .
O10 C27 H27B 109.5 . .
O10 C27 H27C 109.5 . .
H27A C27 H27B 109.5 . .
H27A C27 H27C 109.5 . .
H27B C27 H27C 109.5 . .
C23 C28 C23 111.4(3) 2_556 .
C23 C28 H28A 109.3 . .
C23 C28 H28A 109.3 2_556 .
C23 C28 H28B 109.3 2_556 .
C23 C28 H28B 109.3 . .
H28A C28 H28B 108.0 . .
Cl1 C33 H33 108.2 . .
Cl2 C33 Cl1 111.8(4) . .
Cl2 C33 Cl3 110.6(4) . .
Cl2 C33 H33 108.2 . .
Cl3 C33 Cl1 109.8(4) . .
Cl3 C33 H33 108.2 . .
C30 C29 C30 119.2(6) . 2_556
C31 C30 C29 115.1(4) . .
C32 C31 C30 126.8(7) . .
Cl2A C33A H33A 110.4 . .
Cl2A C33A Cl3A 111.9(9) . .
Cl3A C33A H33A 110.4 . .
Cl1A C33A Cl2A 109.3(10) . .
Cl1A C33A H33A 110.4 . .
Cl1A C33A Cl3A 104.2(10) . .

loop_
_geom_bond_atom_site_label_1
_geom_bond_atom_site_label_2
_geom_bond_distance
_geom_bond_site_symmetry_2
O1 N1 1.204(3) .
O2 N1 1.225(4) .
O3 H3 0.8400 .
O3 C4 1.325(4) .
O4 C6 1.351(3) .
O4 C7 1.417(3) .
O5 N2 1.207(3) .
O6 N2 1.214(3) .
O7 C15 1.378(3) .
O7 C17 1.415(4) .
O8 C12 1.384(4) .
O8 C18 1.415(4) .
O9 C24 1.392(4) .
O9 C26 1.409(4) .
O10 C21 1.379(4) .
O10 C27 1.411(5) .
N1 C3 1.447(4) .
N2 C1 1.452(4) .
C1 C2 1.375(4) .
C1 C6 1.418(4) .
C2 H2 0.9500 .
C2 C3 1.381(4) .
C3 C4 1.399(4) .
C4 C5 1.397(4) .
C5 H5 0.9500 .
C5 C6 1.368(4) .
C7 C8 1.377(4) .
C7 C9 1.387(4) .
C8 H8 0.9500 .
C8 C9 1.392(4) 2_556
C9 C8 1.392(4) 2_556
C9 C10 1.513(4) .
C10 H10A 0.9900 .
C10 H10B 0.9900 .
C10 C11 1.512(4) .
C11 C12 1.392(4) .
C11 C16 1.392(4) .
C12 C13 1.386(4) .
C13 H13 0.9500 .
C13 C14 1.390(4) .
C14 C15 1.398(4) .
C14 C19 1.520(4) .
C15 C16 1.386(4) .
C16 H16 0.9500 .
C17 H17A 0.9800 .
C17 H17B 0.9800 .
C17 H17C 0.9800 .
C18 H18A 0.9800 .
C18 H18B 0.9800 .
C18 H18C 0.9800 .
C19 H19A 0.9900 .
C19 H19B 0.9900 .
C19 C20 1.517(4) .
C20 C21 1.394(4) .
C20 C25 1.384(4) .
C21 C22 1.381(4) .
C22 H22 0.9500 .
C22 C23 1.393(4) .
C23 C24 1.388(4) .
C23 C28 1.516(4) .
C24 C25 1.383(4) .
C25 H25 0.9500 .
C26 H26A 0.9800 .
C26 H26B 0.9800 .
C26 H26C 0.9800 .
C27 H27A 0.9800 .
C27 H27B 0.9800 .
C27 H27C 0.9800 .
C28 C23 1.516(4) 2_556
C28 H28A 0.9900 .
C28 H28B 0.9900 .
Cl1 C33 1.794(8) .
Cl2 C33 1.691(9) .
Cl3 C33 1.743(7) .
C33 H33 1.0000 .
C29 C30 1.496(6) .
C29 C30 1.496(6) 2_556
C30 C31 1.491(7) .
C31 C32 1.402(11) .
Cl2A C33A 1.688(15) .
C33A H33A 1.0000 .
C33A Cl3A 1.753(18) .
C33A Cl1A 1.676(17) .

loop_
_geom_torsion_atom_site_label_1
_geom_torsion_atom_site_label_2
_geom_torsion_atom_site_label_3
_geom_torsion_atom_site_label_4
_geom_torsion
_geom_torsion_site_symmetry_1
_geom_torsion_site_symmetry_4
O1 N1 C3 C2 -3.5(4) . .
O1 N1 C3 C4 175.6(3) . .
O2 N1 C3 C2 175.7(3) . .
O2 N1 C3 C4 -5.2(4) . .
O3 C4 C5 C6 178.6(3) . .
O4 C7 C8 C9 -176.3(2) . 2_556
O4 C7 C9 C8 178.3(2) . 2_556
O4 C7 C9 C10 0.4(4) . .
O5 N2 C1 C2 -155.0(3) . .
O5 N2 C1 C6 25.3(4) . .
O6 N2 C1 C2 23.2(4) . .
O6 N2 C1 C6 -156.5(3) . .
O7 C15 C16 C11 178.7(2) . .
O8 C12 C13 C14 -179.1(2) . .
O9 C24 C25 C20 179.9(3) . .
O10 C21 C22 C23 -179.7(3) . .
N1 C3 C4 O3 0.4(5) . .
N1 C3 C4 C5 179.7(3) . .
N2 C1 C2 C3 179.0(2) . .
N2 C1 C6 O4 0.0(4) . .
N2 C1 C6 C5 179.2(2) . .
C1 C2 C3 N1 -178.6(2) . .
C1 C2 C3 C4 2.2(4) . .
C2 C1 C6 O4 -179.6(2) . .
C2 C1 C6 C5 -0.5(4) . .
C2 C3 C4 O3 179.5(3) . .
C2 C3 C4 C5 -1.1(4) . .
C3 C4 C5 C6 -0.8(4) . .
C4 C5 C6 O4 -179.3(3) . .
C4 C5 C6 C1 1.6(4) . .
C6 O4 C7 C8 -93.2(3) . .
C6 O4 C7 C9 90.0(3) . .
C6 C1 C2 C3 -1.4(4) . .
C7 O4 C6 C1 178.0(2) . .
C7 O4 C6 C5 -1.0(4) . .
C7 C9 C10 C11 94.1(3) . .
C8 C7 C9 C8 1.7(3) . 2_556
C8 C7 C9 C10 -176.2(2) . .
C8 C9 C10 C11 -83.7(3) 2_556 .
C9 C7 C8 C9 0.3(4) . 2_556
C9 C10 C11 C12 88.5(3) . .
C9 C10 C11 C16 -89.8(3) . .
C10 C11 C12 O8 1.0(3) . .
C10 C11 C12 C13 -179.3(2) . .
C10 C11 C16 C15 178.7(2) . .
C11 C12 C13 C14 1.2(4) . .
C12 C11 C16 C15 0.3(4) . .
C12 C13 C14 C15 -0.9(4) . .
C12 C13 C14 C19 178.0(2) . .
C13 C14 C15 O7 -178.5(2) . .
C13 C14 C15 C16 0.3(4) . .
C13 C14 C19 C20 -97.2(3) . .
C14 C15 C16 C11 0.0(4) . .
C14 C19 C20 C21 91.7(3) . .
C14 C19 C20 C25 -87.0(3) . .
C15 C14 C19 C20 81.6(3) . .
C16 C11 C12 O8 179.3(2) . .
C16 C11 C12 C13 -0.9(4) . .
C17 O7 C15 C14 -173.1(2) . .
C17 O7 C15 C16 8.2(4) . .
C18 O8 C12 C11 -175.0(3) . .
C18 O8 C12 C13 5.2(4) . .
C19 C14 C15 O7 2.7(3) . .
C19 C14 C15 C16 -178.5(2) . .
C19 C20 C21 O10 2.6(4) . .
C19 C20 C21 C22 -177.8(3) . .
C19 C20 C25 C24 176.9(3) . .
C20 C21 C22 C23 0.7(4) . .
C21 C20 C25 C24 -1.8(4) . .
C21 C22 C23 C24 -1.5(4) . .
C21 C22 C23 C28 176.8(3) . .
C22 C23 C24 O9 -178.3(2) . .
C22 C23 C24 C25 0.6(4) . .
C22 C23 C28 C23 -88.7(3) . 2_556
C23 C24 C25 C20 1.0(4) . .
C24 C23 C28 C23 89.6(3) . 2_556
C25 C20 C21 O10 -178.7(2) . .
C25 C20 C21 C22 0.9(4) . .
C26 O9 C24 C23 -146.5(3) . .
C26 O9 C24 C25 34.6(4) . .
C27 O10 C21 C20 -178.8(3) . .
C27 O10 C21 C22 1.6(5) . .
C28 C23 C24 O9 3.4(4) . .
C28 C23 C24 C25 -177.7(3) . .
C29 C30 C31 C32 174.8(6) . .
C30 C29 C30 C31 -177.1(5) 2_556 .
